data_7154488
loop_
_publ_author_name
'Zhang, Shao-Yun'
'Ruan, Gui-Yu'
'Geng, Zhi-Cong'
'Li, Nai-Kai'
'Lv, Ming'
'Wang, Yong'
'Wang, Xing-Wang'

_publ_section_title
;
 Organocatalytic regioselective asymmetric Michael addition of azlactones
 to o-hydroxy chalcone derivatives.
;
_journal_issue 20
_journal_name_full 'Organic &amp; biomolecular chemistry'
_journal_page_first 5698
_journal_page_last 5709
_journal_paper_doi 10.1039/c5ob00121h
_journal_volume 13
_journal_year 2015
_chemical_formula_moiety 'C30 H21 Br Cl N O4'
_chemical_formula_sum 'C30 H21 Br Cl N O4'
_chemical_formula_weight 574.84
_chemical_name_systematic
; 
 ? 
;
_space_group_IT_number 2
_symmetry_cell_setting triclinic
_symmetry_space_group_name_Hall '-P 1'
_symmetry_space_group_name_H-M 'P -1'
_atom_sites_solution_hydrogens geom
_atom_sites_solution_primary direct
_atom_sites_solution_secondary difmap
_audit_creation_method SHELXL-97
_audit_update_record
;
2014-11-06 deposited with the CCDC.
2015-04-14 downloaded from the CCDC.
;
_cell_angle_alpha 109.870(3)
_cell_angle_beta 103.464(2)
_cell_angle_gamma 98.966(3)
_cell_formula_units_Z 2
_cell_length_a 9.2824(5)
_cell_length_b 10.8659(6)
_cell_length_c 14.2839(7)
_cell_measurement_reflns_used 9864
_cell_measurement_temperature 192(2)
_cell_measurement_theta_max 27.75
_cell_measurement_theta_min 2.33
_cell_volume 1273.46(12)
_computing_cell_refinement 'Bruker SAINT'
_computing_data_collection 'Bruker APEX2'
_computing_data_reduction 'Bruker SAINT'
_computing_molecular_graphics 'Bruker SHELXTL'
_computing_publication_material 'Bruker SHELXTL'
_computing_structure_refinement 'SHELXL-97 (Sheldrick, 1997)'
_computing_structure_solution 'SHELXS-97 (Sheldrick, 1990)'
_diffrn_ambient_temperature 192(2)
_diffrn_measured_fraction_theta_full 0.999
_diffrn_measured_fraction_theta_max 0.999
_diffrn_measurement_device_type 'Bruker APEX-II CCD'
_diffrn_measurement_method '\f and \w scans'
_diffrn_radiation_monochromator graphite
_diffrn_radiation_source 'fine-focus sealed tube'
_diffrn_radiation_type MoK\a
_diffrn_radiation_wavelength 0.71073
_diffrn_reflns_av_R_equivalents 0.1021
_diffrn_reflns_av_sigmaI/netI 0.0555
_diffrn_reflns_limit_h_max 11
_diffrn_reflns_limit_h_min -11
_diffrn_reflns_limit_k_max 13
_diffrn_reflns_limit_k_min -13
_diffrn_reflns_limit_l_max 17
_diffrn_reflns_limit_l_min -17
_diffrn_reflns_number 41502
_diffrn_reflns_theta_full 25.50
_diffrn_reflns_theta_max 25.50
_diffrn_reflns_theta_min 2.33
_exptl_absorpt_coefficient_mu 1.757
_exptl_absorpt_correction_T_max 0.8722
_exptl_absorpt_correction_T_min 0.4737
_exptl_absorpt_correction_type multi-scan
_exptl_absorpt_process_details 'Jacobson, R. (1998) Private communication'
_exptl_crystal_colour colourless
_exptl_crystal_density_diffrn 1.499
_exptl_crystal_density_method 'not measured'
_exptl_crystal_description block
_exptl_crystal_F_000 584
_exptl_crystal_size_max 0.50
_exptl_crystal_size_mid 0.20
_exptl_crystal_size_min 0.08
_refine_diff_density_max 0.783
_refine_diff_density_min -0.578
_refine_diff_density_rms 0.067
_refine_ls_extinction_method none
_refine_ls_goodness_of_fit_ref 1.031
_refine_ls_hydrogen_treatment mixed
_refine_ls_matrix_type full
_refine_ls_number_parameters 338
_refine_ls_number_reflns 4739
_refine_ls_number_restraints 0
_refine_ls_restrained_S_all 1.031
_refine_ls_R_factor_all 0.0717
_refine_ls_R_factor_gt 0.0460
_refine_ls_shift/su_max 0.000
_refine_ls_shift/su_mean 0.000
_refine_ls_structure_factor_coef Fsqd
_refine_ls_weighting_details 'calc w=1/[\s^2^(Fo^2^)+(0.0537P)^2^+0.8178P] where P=(Fo^2^+2Fc^2^)/3'
_refine_ls_weighting_scheme calc
_refine_ls_wR_factor_gt 0.1069
_refine_ls_wR_factor_ref 0.1150
_reflns_number_gt 3547
_reflns_number_total 4739
_reflns_threshold_expression >2sigma(I)
_cod_data_source_file c5ob00121h2.cif
_cod_data_source_block b141022a_1_0m
_cod_depositor_comments 'Adding full bibliography for 7154488.cif.'
_cod_database_code 7154488

loop_
_symmetry_equiv_pos_as_xyz
'x, y, z'
'-x, -y, -z'

loop_
_atom_site_label
_atom_site_type_symbol
_atom_site_fract_x
_atom_site_fract_y
_atom_site_fract_z
_atom_site_U_iso_or_equiv
_atom_site_adp_type
_atom_site_occupancy
_atom_site_symmetry_multiplicity
_atom_site_calc_flag
_atom_site_refinement_flags
Br1 Br 0.10539(4) 0.45671(4) 0.42403(3) 0.05194(16) Uani 1 1 d .
Cl1 Cl 0.03746(11) 0.29948(13) 0.00555(7) 0.0678(3) Uani 1 1 d .
O1 O 0.5783(2) 0.62654(19) 0.14533(14) 0.0251(5) Uani 1 1 d .
O2 O 0.4310(3) 0.7046(2) 0.04351(17) 0.0442(6) Uani 1 1 d .
O3 O 0.4392(2) 0.5781(2) 0.43775(16) 0.0321(5) Uani 1 1 d .
O4 O 0.6168(3) 0.3415(2) 0.36098(16) 0.0361(5) Uani 1 1 d .
N1 N 0.5710(3) 0.7711(2) 0.30624(18) 0.0234(5) Uani 1 1 d .
C1 C 0.6346(3) 0.6615(3) 0.2574(2) 0.0212(6) Uani 1 1 d .
C2 C 0.4916(3) 0.7095(3) 0.1289(2) 0.0262(7) Uani 1 1 d .
C3 C 0.4925(3) 0.8013(3) 0.2354(2) 0.0234(6) Uani 1 1 d .
C4 C 0.4158(3) 0.9121(3) 0.2569(2) 0.0264(7) Uani 1 1 d .
C5 C 0.3099(4) 0.9273(3) 0.1792(3) 0.0362(8) Uani 1 1 d .
H5 H 0.2872 0.8683 0.1099 0.043 Uiso 1 1 calc R
C6 C 0.2374(4) 1.0301(4) 0.2043(4) 0.0530(10) Uani 1 1 d .
H6 H 0.1653 1.0398 0.1517 0.064 Uiso 1 1 calc R
C7 C 0.2708(5) 1.1174(4) 0.3056(4) 0.0549(11) Uani 1 1 d .
H7 H 0.2201 1.1855 0.3218 0.066 Uiso 1 1 calc R
C8 C 0.3793(4) 1.1055(3) 0.3842(3) 0.0456(9) Uani 1 1 d .
H8 H 0.4032 1.1664 0.4531 0.055 Uiso 1 1 calc R
C9 C 0.4517(4) 1.0031(3) 0.3602(3) 0.0339(7) Uani 1 1 d .
H9 H 0.5248 0.9946 0.4129 0.041 Uiso 1 1 calc R
C10 C 0.8088(3) 0.7105(3) 0.2944(2) 0.0273(7) Uani 1 1 d .
C11 C 0.8938(4) 0.6759(3) 0.2257(3) 0.0355(8) Uani 1 1 d .
H11 H 0.8440 0.6250 0.1549 0.043 Uiso 1 1 calc R
C12 C 1.0515(4) 0.7167(4) 0.2622(3) 0.0473(10) Uani 1 1 d .
H12 H 1.1077 0.6923 0.2158 0.057 Uiso 1 1 calc R
C13 C 1.1260(4) 0.7923(4) 0.3653(4) 0.0539(11) Uani 1 1 d .
H13 H 1.2326 0.8181 0.3894 0.065 Uiso 1 1 calc R
C14 C 1.0438(4) 0.8305(4) 0.4338(3) 0.0505(10) Uani 1 1 d .
H14 H 1.0949 0.8850 0.5038 0.061 Uiso 1 1 calc R
C15 C 0.8841(4) 0.7882(3) 0.3991(3) 0.0357(8) Uani 1 1 d .
H15 H 0.8288 0.8121 0.4460 0.043 Uiso 1 1 calc R
C16 C 0.5809(3) 0.5376(3) 0.2820(2) 0.0216(6) Uani 1 1 d .
H16 H 0.6253 0.5646 0.3575 0.026 Uiso 1 1 calc R
C17 C 0.4080(3) 0.4926(3) 0.2571(2) 0.0228(6) Uani 1 1 d .
C18 C 0.3127(4) 0.4271(3) 0.1547(2) 0.0306(7) Uani 1 1 d .
H18 H 0.3534 0.4170 0.0996 0.037 Uiso 1 1 calc R
C19 C 0.1576(4) 0.3769(4) 0.1341(2) 0.0372(8) Uani 1 1 d .
C20 C 0.0947(4) 0.3846(3) 0.2134(3) 0.0362(8) Uani 1 1 d .
H20 H -0.0089 0.3462 0.1989 0.043 Uiso 1 1 calc R
C21 C 0.1897(3) 0.4507(3) 0.3147(2) 0.0290(7) Uani 1 1 d .
C22 C 0.3446(3) 0.5076(3) 0.3389(2) 0.0223(6) Uani 1 1 d .
C23 C 0.6442(3) 0.4202(3) 0.2286(2) 0.0251(7) Uani 1 1 d .
H23A H 0.5824 0.3744 0.1557 0.030 Uiso 1 1 calc R
H23B H 0.7479 0.4559 0.2307 0.030 Uiso 1 1 calc R
C24 C 0.6454(3) 0.3192(3) 0.2790(2) 0.0224(6) Uani 1 1 d .
C25 C 0.6950(3) 0.1953(3) 0.2298(2) 0.0239(6) Uani 1 1 d .
C26 C 0.6750(4) 0.1374(3) 0.1242(3) 0.0408(9) Uani 1 1 d .
H26 H 0.6287 0.1759 0.0801 0.049 Uiso 1 1 calc R
C27 C 0.7238(5) 0.0213(4) 0.0833(3) 0.0580(11) Uani 1 1 d .
H27 H 0.7063 -0.0203 0.0116 0.070 Uiso 1 1 calc R
C28 C 0.7979(5) -0.0311(4) 0.1495(3) 0.0525(10) Uani 1 1 d .
H28 H 0.8331 -0.1072 0.1224 0.063 Uiso 1 1 calc R
C29 C 0.8206(4) 0.0263(4) 0.2538(3) 0.0466(9) Uani 1 1 d .
H29 H 0.8718 -0.0099 0.2980 0.056 Uiso 1 1 calc R
C30 C 0.7678(4) 0.1383(3) 0.2943(3) 0.0359(8) Uani 1 1 d .
H30 H 0.7811 0.1761 0.3657 0.043 Uiso 1 1 calc R
H3 H 0.385(5) 0.571(4) 0.478(3) 0.060(12) Uiso 1 1 d .

loop_
_atom_site_aniso_label
_atom_site_aniso_U_11
_atom_site_aniso_U_22
_atom_site_aniso_U_33
_atom_site_aniso_U_23
_atom_site_aniso_U_13
_atom_site_aniso_U_12
Br1 0.0441(2) 0.0672(3) 0.0436(2) 0.01211(19) 0.03111(18) 0.00721(19)
Cl1 0.0442(6) 0.0965(9) 0.0302(5) 0.0004(5) 0.0003(4) 0.0017(6)
O1 0.0381(12) 0.0240(11) 0.0194(10) 0.0119(9) 0.0109(9) 0.0136(10)
O2 0.0693(17) 0.0414(14) 0.0266(13) 0.0174(11) 0.0076(12) 0.0283(13)
O3 0.0354(12) 0.0411(14) 0.0219(11) 0.0111(10) 0.0148(10) 0.0090(10)
O4 0.0573(15) 0.0332(13) 0.0312(12) 0.0182(10) 0.0249(11) 0.0188(11)
N1 0.0297(13) 0.0203(13) 0.0251(13) 0.0109(11) 0.0113(11) 0.0112(11)
C1 0.0305(15) 0.0223(16) 0.0180(14) 0.0114(12) 0.0103(12) 0.0140(13)
C2 0.0336(16) 0.0235(16) 0.0255(17) 0.0139(13) 0.0084(13) 0.0097(14)
C3 0.0253(15) 0.0229(16) 0.0278(16) 0.0136(13) 0.0111(13) 0.0097(13)
C4 0.0262(15) 0.0173(15) 0.0386(18) 0.0121(14) 0.0131(14) 0.0060(13)
C5 0.0335(18) 0.0331(19) 0.045(2) 0.0187(16) 0.0094(15) 0.0140(16)
C6 0.048(2) 0.054(3) 0.074(3) 0.038(2) 0.017(2) 0.031(2)
C7 0.057(2) 0.031(2) 0.097(3) 0.031(2) 0.039(2) 0.0287(19)
C8 0.050(2) 0.0262(19) 0.060(2) 0.0088(18) 0.027(2) 0.0116(17)
C9 0.0346(18) 0.0259(18) 0.044(2) 0.0125(15) 0.0167(15) 0.0109(15)
C10 0.0324(17) 0.0226(16) 0.0355(18) 0.0196(14) 0.0112(14) 0.0104(14)
C11 0.0400(19) 0.0332(19) 0.044(2) 0.0221(16) 0.0209(16) 0.0117(15)
C12 0.040(2) 0.050(2) 0.072(3) 0.038(2) 0.031(2) 0.0151(18)
C13 0.0308(19) 0.060(3) 0.081(3) 0.044(3) 0.014(2) 0.0078(19)
C14 0.046(2) 0.049(2) 0.051(2) 0.026(2) -0.0041(19) 0.0106(19)
C15 0.0369(19) 0.039(2) 0.0350(19) 0.0203(16) 0.0064(15) 0.0148(16)
C16 0.0291(15) 0.0235(16) 0.0214(15) 0.0138(13) 0.0133(12) 0.0122(13)
C17 0.0295(16) 0.0202(15) 0.0224(15) 0.0087(12) 0.0107(13) 0.0116(13)
C18 0.0359(18) 0.0342(19) 0.0238(16) 0.0092(14) 0.0132(14) 0.0131(15)
C19 0.0324(18) 0.043(2) 0.0258(17) 0.0044(15) 0.0050(14) 0.0092(16)
C20 0.0258(17) 0.038(2) 0.040(2) 0.0075(16) 0.0121(15) 0.0104(15)
C21 0.0346(17) 0.0278(17) 0.0342(18) 0.0132(14) 0.0219(15) 0.0151(14)
C22 0.0287(16) 0.0197(15) 0.0222(15) 0.0100(12) 0.0099(13) 0.0096(13)
C23 0.0310(16) 0.0249(16) 0.0294(16) 0.0163(14) 0.0149(13) 0.0127(13)
C24 0.0208(14) 0.0228(16) 0.0261(16) 0.0131(13) 0.0068(12) 0.0050(12)
C25 0.0256(15) 0.0192(15) 0.0308(16) 0.0146(13) 0.0093(13) 0.0040(13)
C26 0.065(2) 0.035(2) 0.0350(19) 0.0195(16) 0.0189(17) 0.0284(18)
C27 0.097(3) 0.043(2) 0.046(2) 0.0158(19) 0.035(2) 0.035(2)
C28 0.067(3) 0.036(2) 0.076(3) 0.029(2) 0.036(2) 0.032(2)
C29 0.054(2) 0.042(2) 0.062(3) 0.036(2) 0.019(2) 0.0252(19)
C30 0.047(2) 0.0326(19) 0.0380(19) 0.0213(16) 0.0139(16) 0.0173(16)

loop_
_atom_type_symbol
_atom_type_description
_atom_type_scat_dispersion_real
_atom_type_scat_dispersion_imag
_atom_type_scat_source
C C 0.0033 0.0016 'International Tables Vol C Tables 4.2.6.8 and 6.1.1.4'
H H 0.0000 0.0000 'International Tables Vol C Tables 4.2.6.8 and 6.1.1.4'
N N 0.0061 0.0033 'International Tables Vol C Tables 4.2.6.8 and 6.1.1.4'
O O 0.0106 0.0060 'International Tables Vol C Tables 4.2.6.8 and 6.1.1.4'
Br Br -0.2901 2.4595 'International Tables Vol C Tables 4.2.6.8 and 6.1.1.4'
Cl Cl 0.1484 0.1585 'International Tables Vol C Tables 4.2.6.8 and 6.1.1.4'

loop_
_geom_angle_atom_site_label_1
_geom_angle_atom_site_label_2
_geom_angle_atom_site_label_3
_geom_angle
C2 O1 C1 108.3(2)
C22 O3 H3 106(3)
C3 N1 C1 108.8(2)
N1 C1 O1 106.4(2)
N1 C1 C10 109.4(2)
O1 C1 C10 109.2(2)
N1 C1 C16 110.7(2)
O1 C1 C16 109.8(2)
C10 C1 C16 111.2(2)
O2 C2 O1 123.0(3)
O2 C2 C3 131.0(3)
O1 C2 C3 106.0(2)
N1 C3 C4 123.8(3)
N1 C3 C2 110.5(2)
C4 C3 C2 125.7(3)
C5 C4 C9 119.5(3)
C5 C4 C3 122.4(3)
C9 C4 C3 118.1(3)
C4 C5 C6 119.9(3)
C4 C5 H5 120.0
C6 C5 H5 120.0
C7 C6 C5 120.4(4)
C7 C6 H6 119.8
C5 C6 H6 119.8
C6 C7 C8 120.4(3)
C6 C7 H7 119.8
C8 C7 H7 119.8
C9 C8 C7 119.6(4)
C9 C8 H8 120.2
C7 C8 H8 120.2
C8 C9 C4 120.1(3)
C8 C9 H9 120.0
C4 C9 H9 120.0
C15 C10 C11 119.3(3)
C15 C10 C1 119.2(3)
C11 C10 C1 121.5(3)
C12 C11 C10 120.2(3)
C12 C11 H11 119.9
C10 C11 H11 119.9
C13 C12 C11 120.6(3)
C13 C12 H12 119.7
C11 C12 H12 119.7
C12 C13 C14 119.9(3)
C12 C13 H13 120.0
C14 C13 H13 120.0
C13 C14 C15 120.4(4)
C13 C14 H14 119.8
C15 C14 H14 119.8
C10 C15 C14 119.5(3)
C10 C15 H15 120.3
C14 C15 H15 120.3
C17 C16 C23 111.2(2)
C17 C16 C1 113.7(2)
C23 C16 C1 111.1(2)
C17 C16 H16 106.8
C23 C16 H16 106.8
C1 C16 H16 106.8
C18 C17 C22 119.1(3)
C18 C17 C16 121.2(2)
C22 C17 C16 119.5(2)
C19 C18 C17 120.3(3)
C19 C18 H18 119.9
C17 C18 H18 119.9
C20 C19 C18 121.4(3)
C20 C19 Cl1 118.5(3)
C18 C19 Cl1 120.1(2)
C19 C20 C21 117.9(3)
C19 C20 H20 121.0
C21 C20 H20 121.0
C20 C21 C22 122.5(3)
C20 C21 Br1 118.2(2)
C22 C21 Br1 119.3(2)
O3 C22 C21 123.6(2)
O3 C22 C17 117.7(3)
C21 C22 C17 118.7(3)
C24 C23 C16 112.8(2)
C24 C23 H23A 109.0
C16 C23 H23A 109.0
C24 C23 H23B 109.0
C16 C23 H23B 109.0
H23A C23 H23B 107.8
O4 C24 C25 120.6(2)
O4 C24 C23 121.3(3)
C25 C24 C23 117.9(2)
C26 C25 C30 118.9(3)
C26 C25 C24 123.1(3)
C30 C25 C24 118.0(3)
C25 C26 C27 120.1(3)
C25 C26 H26 120.0
C27 C26 H26 120.0
C28 C27 C26 119.5(4)
C28 C27 H27 120.2
C26 C27 H27 120.2
C29 C28 C27 120.9(3)
C29 C28 H28 119.5
C27 C28 H28 119.5
C28 C29 C30 119.8(3)
C28 C29 H29 120.1
C30 C29 H29 120.1
C29 C30 C25 120.7(3)
C29 C30 H30 119.7
C25 C30 H30 119.7

loop_
_geom_bond_atom_site_label_1
_geom_bond_atom_site_label_2
_geom_bond_distance
Br1 C21 1.889(3)
Cl1 C19 1.739(3)
O1 C2 1.340(3)
O1 C1 1.455(3)
O2 C2 1.197(3)
O3 C22 1.352(3)
O3 H3 0.86(4)
O4 C24 1.213(3)
N1 C3 1.272(4)
N1 C1 1.448(4)
C1 C10 1.523(4)
C1 C16 1.542(4)
C2 C3 1.507(4)
C3 C4 1.472(4)
C4 C5 1.376(4)
C4 C9 1.394(4)
C5 C6 1.380(5)
C5 H5 0.9300
C6 C7 1.362(6)
C6 H6 0.9300
C7 C8 1.381(6)
C7 H7 0.9300
C8 C9 1.374(5)
C8 H8 0.9300
C9 H9 0.9300
C10 C15 1.381(4)
C10 C11 1.388(4)
C11 C12 1.378(5)
C11 H11 0.9300
C12 C13 1.360(6)
C12 H12 0.9300
C13 C14 1.372(6)
C13 H13 0.9300
C14 C15 1.394(5)
C14 H14 0.9300
C15 H15 0.9300
C16 C17 1.521(4)
C16 C23 1.528(4)
C16 H16 0.9800
C17 C18 1.387(4)
C17 C22 1.399(4)
C18 C19 1.380(4)
C18 H18 0.9300
C19 C20 1.375(4)
C20 C21 1.375(4)
C20 H20 0.9300
C21 C22 1.385(4)
C23 C24 1.503(4)
C23 H23A 0.9700
C23 H23B 0.9700
C24 C25 1.490(4)
C25 C26 1.376(4)
C25 C30 1.385(4)
C26 C27 1.392(5)
C26 H26 0.9300
C27 C28 1.370(5)
C27 H27 0.9300
C28 C29 1.354(5)
C28 H28 0.9300
C29 C30 1.378(5)
C29 H29 0.9300
C30 H30 0.9300

loop_
_geom_torsion_atom_site_label_1
_geom_torsion_atom_site_label_2
_geom_torsion_atom_site_label_3
_geom_torsion_atom_site_label_4
_geom_torsion
C3 N1 C1 O1 -1.8(3)
C3 N1 C1 C10 116.0(3)
C3 N1 C1 C16 -121.1(2)
C2 O1 C1 N1 1.1(3)
C2 O1 C1 C10 -116.9(2)
C2 O1 C1 C16 121.0(2)
C1 O1 C2 O2 179.3(3)
C1 O1 C2 C3 -0.1(3)
C1 N1 C3 C4 -177.5(3)
C1 N1 C3 C2 1.8(3)
O2 C2 C3 N1 179.5(3)
O1 C2 C3 N1 -1.1(3)
O2 C2 C3 C4 -1.2(5)
O1 C2 C3 C4 178.2(3)
N1 C3 C4 C5 -168.0(3)
C2 C3 C4 C5 12.8(5)
N1 C3 C4 C9 11.2(4)
C2 C3 C4 C9 -168.0(3)
C9 C4 C5 C6 -1.6(5)
C3 C4 C5 C6 177.6(3)
C4 C5 C6 C7 0.5(6)
C5 C6 C7 C8 1.0(6)
C6 C7 C8 C9 -1.3(6)
C7 C8 C9 C4 0.1(5)
C5 C4 C9 C8 1.4(5)
C3 C4 C9 C8 -177.9(3)
N1 C1 C10 C15 43.5(3)
O1 C1 C10 C15 159.6(2)
C16 C1 C10 C15 -79.1(3)
N1 C1 C10 C11 -138.2(3)
O1 C1 C10 C11 -22.1(4)
C16 C1 C10 C11 99.2(3)
C15 C10 C11 C12 1.2(5)
C1 C10 C11 C12 -177.2(3)
C10 C11 C12 C13 -0.7(5)
C11 C12 C13 C14 -1.1(6)
C12 C13 C14 C15 2.3(6)
C11 C10 C15 C14 0.0(5)
C1 C10 C15 C14 178.4(3)
C13 C14 C15 C10 -1.8(5)
N1 C1 C16 C17 52.2(3)
O1 C1 C16 C17 -65.0(3)
C10 C1 C16 C17 174.1(2)
N1 C1 C16 C23 178.6(2)
O1 C1 C16 C23 61.4(3)
C10 C1 C16 C23 -59.6(3)
C23 C16 C17 C18 -53.1(3)
C1 C16 C17 C18 73.2(3)
C23 C16 C17 C22 121.7(3)
C1 C16 C17 C22 -112.0(3)
C22 C17 C18 C19 -0.4(4)
C16 C17 C18 C19 174.5(3)
C17 C18 C19 C20 -3.0(5)
C17 C18 C19 Cl1 178.0(2)
C18 C19 C20 C21 3.5(5)
Cl1 C19 C20 C21 -177.5(2)
C19 C20 C21 C22 -0.7(5)
C19 C20 C21 Br1 -178.1(2)
C20 C21 C22 O3 177.1(3)
Br1 C21 C22 O3 -5.6(4)
C20 C21 C22 C17 -2.6(4)
Br1 C21 C22 C17 174.7(2)
C18 C17 C22 O3 -176.6(3)
C16 C17 C22 O3 8.5(4)
C18 C17 C22 C21 3.1(4)
C16 C17 C22 C21 -171.8(3)
C17 C16 C23 C24 -73.2(3)
C1 C16 C23 C24 159.0(2)
C16 C23 C24 O4 -8.7(4)
C16 C23 C24 C25 176.1(2)
O4 C24 C25 C26 155.1(3)
C23 C24 C25 C26 -29.7(4)
O4 C24 C25 C30 -26.4(4)
C23 C24 C25 C30 148.8(3)
C30 C25 C26 C27 1.7(5)
C24 C25 C26 C27 -179.8(3)
C25 C26 C27 C28 -2.9(6)
C26 C27 C28 C29 1.8(6)
C27 C28 C29 C30 0.5(6)
C28 C29 C30 C25 -1.7(6)
C26 C25 C30 C29 0.6(5)
C24 C25 C30 C29 -177.9(3)
